data_4070190
loop_
_publ_author_name
'Conde, Ana'
'Fandos, Rosa'
'Otero, Antonio'
'Rodr\'iguez, Ana'

_publ_section_title
;
 Synthesis and Reactivity of Tantalum Complexes Supported by the Pincer
 Ligand 2,6-Pyridinedicarboxylate. Preparation of an Unprecedented
 Water-Soluble Iminoacyl Complex
;
_journal_issue 18
_journal_name_full Organometallics
_journal_page_first 5505
_journal_paper_doi 10.1021/om900643c
_journal_volume 28
_journal_year 2009
_chemical_formula_sum 'C18 H19 F3 N O8 S Ta'
_chemical_formula_weight 647.35
_chemical_name_systematic
;
 ?
;
_space_group_IT_number 2
_symmetry_cell_setting triclinic
_symmetry_space_group_name_Hall '-P 1'
_symmetry_space_group_name_H-M 'P -1'
_atom_sites_solution_hydrogens geom
_atom_sites_solution_primary direct
_atom_sites_solution_secondary difmap
_audit_creation_method SHELXL-97
_cell_angle_alpha 72.512(6)
_cell_angle_beta 83.351(7)
_cell_angle_gamma 87.366(7)
_cell_formula_units_Z 2
_cell_length_a 8.325(4)
_cell_length_b 9.970(4)
_cell_length_c 15.506(7)
_cell_measurement_reflns_used 2537
_cell_measurement_temperature 290(2)
_cell_measurement_theta_max 22.663
_cell_measurement_theta_min 2.463
_cell_volume 1219.2(9)
_computing_cell_refinement 'Bruker SAINT'
_computing_data_collection 'Bruker APEX'
_computing_data_reduction 'Bruker SAINT, SADABS, XPREP'
_computing_molecular_graphics 'Bruker SHELXTL'
_computing_publication_material 'Bruker SHELXTL'
_computing_structure_refinement 'SHELXL-97 (Sheldrick, 1997)'
_computing_structure_solution 'SHELXS-97 (Sheldrick, 1990)'
_diffrn_ambient_temperature 290(2)
_diffrn_measured_fraction_theta_full 0.972
_diffrn_measured_fraction_theta_max 0.972
_diffrn_measurement_device_type 'CCD area detector'
_diffrn_measurement_method 'omega and phi scans'
_diffrn_radiation_monochromator graphite
_diffrn_radiation_source 'fine-focus sealed tube'
_diffrn_radiation_type MoK\a
_diffrn_radiation_wavelength 0.71073
_diffrn_reflns_av_R_equivalents 0.0387
_diffrn_reflns_av_sigmaI/netI 0.0583
_diffrn_reflns_limit_h_max 9
_diffrn_reflns_limit_h_min -9
_diffrn_reflns_limit_k_max 11
_diffrn_reflns_limit_k_min -11
_diffrn_reflns_limit_l_max 18
_diffrn_reflns_limit_l_min -18
_diffrn_reflns_number 7804
_diffrn_reflns_theta_full 24.99
_diffrn_reflns_theta_max 24.99
_diffrn_reflns_theta_min 2.14
_exptl_absorpt_coefficient_mu 4.656
_exptl_absorpt_correction_T_max 0.394
_exptl_absorpt_correction_T_min 0.293
_exptl_absorpt_correction_type multi-scan
_exptl_absorpt_process_details SADABS
_exptl_crystal_colour yellow
_exptl_crystal_density_diffrn 1.763
_exptl_crystal_density_method 'not measured'
_exptl_crystal_description block
_exptl_crystal_F_000 628
_exptl_crystal_size_max 0.24
_exptl_crystal_size_mid 0.22
_exptl_crystal_size_min 0.20
_refine_diff_density_max 1.259
_refine_diff_density_min -1.440
_refine_diff_density_rms 0.143
_refine_ls_extinction_method none
_refine_ls_goodness_of_fit_ref 1.013
_refine_ls_hydrogen_treatment mixed
_refine_ls_matrix_type full
_refine_ls_number_parameters 240
_refine_ls_number_reflns 4170
_refine_ls_number_restraints 0
_refine_ls_restrained_S_all 1.013
_refine_ls_R_factor_all 0.0458
_refine_ls_R_factor_gt 0.0409
_refine_ls_shift/su_max 0.004
_refine_ls_shift/su_mean 0.000
_refine_ls_structure_factor_coef Fsqd
_refine_ls_weighting_details 'calc w=1/[\s^2^(Fo^2^)+(0.0594P)^2^+1.0009P] where P=(Fo^2^+2Fc^2^)/3'
_refine_ls_weighting_scheme calc
_refine_ls_wR_factor_gt 0.1016
_refine_ls_wR_factor_ref 0.1041
_reflns_number_gt 3721
_reflns_number_total 4170
_reflns_threshold_expression >2sigma(I)
_cod_data_source_file om900643c_si_001.cif
_cod_data_source_block 4
_cod_original_cell_volume 1219.3(9)
_cod_original_sg_symbol_H-M P-1
_cod_database_code 4070190

loop_
_symmetry_equiv_pos_as_xyz
'x, y, z'
'-x, -y, -z'

loop_
_atom_site_label
_atom_site_type_symbol
_atom_site_fract_x
_atom_site_fract_y
_atom_site_fract_z
_atom_site_U_iso_or_equiv
_atom_site_adp_type
_atom_site_occupancy
_atom_site_symmetry_multiplicity
_atom_site_calc_flag
_atom_site_refinement_flags
_atom_site_disorder_assembly
_atom_site_disorder_group
Ta1 Ta 0.26221(3) 0.02790(3) 0.308286(17) 0.03212(12) Uani 1 1 d . . .
N1 N 0.3213(7) -0.1544(6) 0.4184(4) 0.0339(13) Uani 1 1 d . A .
O1 O 0.1782(7) 0.0983(6) 0.4055(4) 0.0462(13) Uani 1 1 d . A .
O2 O 0.0823(6) -0.1122(5) 0.3292(3) 0.0488(13) Uani 1 1 d . A .
O3 O -0.0437(9) -0.3095(7) 0.4184(5) 0.090(2) Uani 1 1 d . A .
O4 O 0.4928(6) 0.0543(5) 0.3351(3) 0.0364(11) Uani 1 1 d . A .
O5 O 0.6867(6) -0.0088(6) 0.4286(3) 0.0450(12) Uani 1 1 d . A .
C1 C 0.0694(10) -0.2299(8) 0.3988(6) 0.051(2) Uani 1 1 d . . .
C2 C 0.2138(9) -0.2588(7) 0.4513(5) 0.0413(17) Uani 1 1 d . A .
C3 C 0.2490(10) -0.3769(8) 0.5201(5) 0.0471(19) Uani 1 1 d . . .
H3 H 0.1755 -0.4499 0.5428 0.057 Uiso 1 1 calc R A .
C4 C 0.3940(11) -0.3844(8) 0.5543(5) 0.055(2) Uani 1 1 d . A .
H4 H 0.4182 -0.4630 0.6014 0.066 Uiso 1 1 calc R . .
C5 C 0.5059(11) -0.2779(8) 0.5204(5) 0.0466(19) Uani 1 1 d . . .
H5 H 0.6057 -0.2848 0.5430 0.056 Uiso 1 1 calc R A .
C6 C 0.4641(9) -0.1599(7) 0.4515(4) 0.0343(16) Uani 1 1 d . A .
C7 C 0.5613(9) -0.0311(7) 0.4038(4) 0.0340(16) Uani 1 1 d . . .
C8 C 0.1878(5) 0.1093(4) 0.1520(2) 0.032(4) Uiso 0.50 1 d PG A 1
C9 C 0.0686(4) 0.1667(5) 0.2048(3) 0.032(3) Uiso 0.50 1 d PG A 1
C10 C 0.1462(5) 0.2624(4) 0.2380(2) 0.049(5) Uiso 0.50 1 d PG A 1
C11 C 0.3134(5) 0.2641(4) 0.2058(3) 0.028(4) Uiso 0.50 1 d PG A 1
C12 C 0.3391(5) 0.1695(3) 0.1526(3) 0.021(4) Uiso 0.50 1 d PG A 1
C13 C 0.1588(8) 0.0029(6) 0.1037(4) 0.040(3) Uiso 0.50 1 d PG A 1
H13A H 0.2538 -0.0056 0.0642 0.060 Uiso 0.50 1 calc PR A 1
H13B H 0.0691 0.0335 0.0685 0.060 Uiso 0.50 1 calc PR A 1
H13C H 0.1350 -0.0866 0.1478 0.060 Uiso 0.50 1 calc PR A 1
C14 C -0.1094(6) 0.1321(7) 0.2224(4) 0.046(4) Uiso 0.50 1 d PG A 1
H14A H -0.1220 0.0319 0.2407 0.069 Uiso 0.50 1 calc PR A 1
H14B H -0.1602 0.1737 0.1679 0.069 Uiso 0.50 1 calc PR A 1
H14C H -0.1590 0.1687 0.2698 0.069 Uiso 0.50 1 calc PR A 1
C15 C 0.0652(7) 0.3474(6) 0.2972(4) 0.059(5) Uiso 0.50 1 d PG A 1
H15A H 0.0723 0.4457 0.2644 0.088 Uiso 0.50 1 calc PR A 1
H15B H 0.1184 0.3288 0.3514 0.088 Uiso 0.50 1 calc PR A 1
H15C H -0.0464 0.3216 0.3133 0.088 Uiso 0.50 1 calc PR A 1
C16 C 0.4414(7) 0.3513(5) 0.2247(4) 0.048(4) Uiso 0.50 1 d PG A 1
H16A H 0.4698 0.3091 0.2853 0.073 Uiso 0.50 1 calc PR A 1
H16B H 0.4001 0.4447 0.2188 0.073 Uiso 0.50 1 calc PR A 1
H16C H 0.5355 0.3553 0.1820 0.073 Uiso 0.50 1 calc PR A 1
C17 C 0.4992(7) 0.1384(5) 0.1051(4) 0.059(5) Uiso 0.50 1 d PG A 1
H17A H 0.4821 0.0776 0.0694 0.088 Uiso 0.50 1 calc PR A 1
H17B H 0.5710 0.0931 0.1496 0.088 Uiso 0.50 1 calc PR A 1
H17C H 0.5460 0.2247 0.0662 0.088 Uiso 0.50 1 calc PR A 1
C8A C 0.1623(5) 0.1273(4) 0.1580(2) 0.039(4) Uiso 0.50 1 d PG A 2
C9A C 0.0682(4) 0.1935(5) 0.2163(3) 0.038(4) Uiso 0.50 1 d PG A 2
C10A C 0.1709(5) 0.2830(4) 0.2403(2) 0.026(3) Uiso 0.50 1 d PG A 2
C11A C 0.3284(5) 0.2723(4) 0.1969(3) 0.060(10) Uiso 0.50 1 d PG A 2
C12A C 0.3231(5) 0.1761(3) 0.1460(2) 0.057(8) Uiso 0.50 1 d PG A 2
C13A C 0.1019(8) 0.0235(6) 0.1161(4) 0.042(4) Uiso 0.50 1 d PG A 2
H13D H 0.0846 0.0705 0.0541 0.063 Uiso 0.50 1 calc PR A 2
H13E H 0.0020 -0.0157 0.1495 0.063 Uiso 0.50 1 calc PR A 2
H13F H 0.1807 -0.0504 0.1181 0.063 Uiso 0.50 1 calc PR A 2
C14A C -0.1097(5) 0.1722(7) 0.2472(4) 0.050(4) Uiso 0.50 1 d PG A 2
H14D H -0.1429 0.0860 0.2394 0.075 Uiso 0.50 1 calc PR A 2
H14E H -0.1701 0.2494 0.2117 0.075 Uiso 0.50 1 calc PR A 2
H14F H -0.1296 0.1678 0.3103 0.075 Uiso 0.50 1 calc PR A 2
C15A C 0.1212(8) 0.3737(6) 0.3013(4) 0.046(4) Uiso 0.50 1 d PG A 2
H15D H 0.2005 0.4453 0.2914 0.069 Uiso 0.50 1 calc PR A 2
H15E H 0.1136 0.3167 0.3637 0.069 Uiso 0.50 1 calc PR A 2
H15F H 0.0181 0.4170 0.2877 0.069 Uiso 0.50 1 calc PR A 2
C16A C 0.4757(7) 0.3496(5) 0.2036(4) 0.038(4) Uiso 0.50 1 d PG A 2
H16D H 0.5652 0.2848 0.2154 0.057 Uiso 0.50 1 calc PR A 2
H16E H 0.4537 0.3909 0.2523 0.057 Uiso 0.50 1 calc PR A 2
H16F H 0.5018 0.4221 0.1474 0.057 Uiso 0.50 1 calc PR A 2
C17A C 0.4637(7) 0.1331(5) 0.0892(4) 0.047(4) Uiso 0.50 1 d PG A 2
H17D H 0.4435 0.0425 0.0832 0.071 Uiso 0.50 1 calc PR A 2
H17E H 0.5605 0.1285 0.1181 0.071 Uiso 0.50 1 calc PR A 2
H17F H 0.4766 0.2010 0.0300 0.071 Uiso 0.50 1 calc PR A 2
S1 S 0.4387(3) -0.25145(19) 0.22960(13) 0.0458(5) Uani 1 1 d . . .
O6 O 0.3940(7) -0.1111(5) 0.2402(3) 0.0431(12) Uani 1 1 d . A .
O7 O 0.4124(10) -0.2634(7) 0.1432(5) 0.084(2) Uani 1 1 d . A .
O8 O 0.3877(8) -0.3636(6) 0.3078(4) 0.0653(17) Uani 1 1 d . A .
C18 C 0.6558(13) -0.2504(11) 0.2272(7) 0.071(3) Uani 1 1 d . A .
F1 F 0.6998(8) -0.2207(10) 0.2970(6) 0.122(3) Uani 1 1 d . . .
F2 F 0.7215(9) -0.1570(7) 0.1533(6) 0.117(3) Uani 1 1 d . . .
F3 F 0.7179(8) -0.3749(7) 0.2254(5) 0.102(2) Uani 1 1 d . . .
H1 H 0.211(11) 0.041(10) 0.456(6) 0.07(3) Uiso 1 1 d . . .

loop_
_atom_site_aniso_label
_atom_site_aniso_U_11
_atom_site_aniso_U_22
_atom_site_aniso_U_33
_atom_site_aniso_U_23
_atom_site_aniso_U_13
_atom_site_aniso_U_12
Ta1 0.0391(2) 0.02699(17) 0.02848(17) -0.00243(12) -0.01055(12) -0.00466(12)
N1 0.032(3) 0.033(3) 0.035(3) -0.007(2) -0.004(3) -0.005(2)
O1 0.053(3) 0.045(3) 0.040(3) -0.009(2) -0.011(3) 0.009(3)
O2 0.050(3) 0.043(3) 0.043(3) 0.009(2) -0.015(3) -0.015(2)
O3 0.075(5) 0.073(5) 0.100(6) 0.023(4) -0.036(4) -0.034(4)
O4 0.037(3) 0.033(2) 0.038(3) -0.006(2) -0.009(2) -0.006(2)
O5 0.040(3) 0.059(3) 0.037(3) -0.012(2) -0.009(2) -0.005(2)
C1 0.045(5) 0.043(4) 0.057(5) 0.002(4) -0.011(4) -0.019(4)
C2 0.053(5) 0.034(4) 0.032(4) 0.000(3) -0.009(3) -0.006(3)
C3 0.059(5) 0.037(4) 0.041(4) -0.002(3) -0.007(4) -0.009(4)
C4 0.079(7) 0.038(4) 0.037(4) 0.005(3) -0.011(4) 0.005(4)
C5 0.061(5) 0.039(4) 0.037(4) -0.004(3) -0.016(4) 0.001(4)
C6 0.044(4) 0.029(3) 0.033(4) -0.011(3) -0.015(3) 0.006(3)
C7 0.041(4) 0.034(4) 0.032(4) -0.015(3) -0.013(3) 0.010(3)
S1 0.0673(14) 0.0346(10) 0.0407(10) -0.0156(8) -0.0153(10) 0.0003(9)
O6 0.062(3) 0.032(3) 0.038(3) -0.012(2) -0.012(3) -0.002(2)
O7 0.135(7) 0.074(4) 0.064(4) -0.042(4) -0.035(4) 0.005(4)
O8 0.096(5) 0.033(3) 0.062(4) -0.011(3) 0.003(4) -0.005(3)
C18 0.080(7) 0.059(6) 0.070(6) -0.024(5) 0.010(6) 0.006(5)
F1 0.071(4) 0.196(8) 0.146(7) -0.113(7) -0.046(4) 0.028(5)
F2 0.095(5) 0.086(5) 0.153(7) -0.027(5) 0.031(5) -0.009(4)
F3 0.104(5) 0.081(4) 0.116(5) -0.038(4) 0.011(4) 0.037(4)

loop_
_atom_type_symbol
_atom_type_description
_atom_type_scat_dispersion_real
_atom_type_scat_dispersion_imag
_atom_type_scat_source
C C 0.0033 0.0016 'International Tables Vol C Tables 4.2.6.8 and 6.1.1.4'
H H 0.0000 0.0000 'International Tables Vol C Tables 4.2.6.8 and 6.1.1.4'
N N 0.0061 0.0033 'International Tables Vol C Tables 4.2.6.8 and 6.1.1.4'
O O 0.0106 0.0060 'International Tables Vol C Tables 4.2.6.8 and 6.1.1.4'
F F 0.0171 0.0103 'International Tables Vol C Tables 4.2.6.8 and 6.1.1.4'
S S 0.1246 0.1234 'International Tables Vol C Tables 4.2.6.8 and 6.1.1.4'
Ta Ta -0.7052 6.5227 'International Tables Vol C Tables 4.2.6.8 and 6.1.1.4'

loop_
_geom_angle_atom_site_label_1
_geom_angle_atom_site_label_2
_geom_angle_atom_site_label_3
_geom_angle
O1 Ta1 O2 94.5(2)
O1 Ta1 O4 89.6(2)
O2 Ta1 O4 144.64(19)
O1 Ta1 N1 82.8(2)
O2 Ta1 N1 73.1(2)
O4 Ta1 N1 72.59(19)
O1 Ta1 O6 158.2(2)
O2 Ta1 O6 83.4(2)
O4 Ta1 O6 80.25(18)
N1 Ta1 O6 75.80(19)
O1 Ta1 C12 125.56(19)
O2 Ta1 C12 117.31(16)
O4 Ta1 C12 87.61(16)
N1 Ta1 C12 145.82(18)
O6 Ta1 C12 73.52(15)
O1 Ta1 C11 92.08(19)
O2 Ta1 C11 134.24(16)
O4 Ta1 C11 80.52(15)
N1 Ta1 C11 152.63(17)
O6 Ta1 C11 104.97(16)
C12 Ta1 C11 33.98(6)
O1 Ta1 C8 126.17(19)
O2 Ta1 C8 84.42(16)
O4 Ta1 C8 120.71(16)
N1 Ta1 C8 145.04(17)
O6 Ta1 C8 75.29(17)
C12 Ta1 C8 33.84(6)
C11 Ta1 C8 56.10(9)
O1 Ta1 C8A 119.31(19)
O2 Ta1 C8A 83.84(15)
O4 Ta1 C8A 124.14(16)
N1 Ta1 C8A 149.51(17)
O6 Ta1 C8A 82.09(17)
C12 Ta1 C8A 36.53(6)
C11 Ta1 C8A 54.08(9)
C8 Ta1 C8A 6.9
O1 Ta1 C10 73.67(18)
O2 Ta1 C10 106.67(18)
O4 Ta1 C10 108.15(16)
N1 Ta1 C10 156.46(17)
O6 Ta1 C10 127.74(15)
C12 Ta1 C10 56.04(9)
C11 Ta1 C10 33.70(6)
C8 Ta1 C10 55.72(9)
C8A Ta1 C10 49.80(8)
O1 Ta1 C9 93.41(19)
O2 Ta1 C9 78.59(16)
O4 Ta1 C9 136.29(16)
N1 Ta1 C9 151.02(18)
O6 Ta1 C9 107.27(17)
C12 Ta1 C9 55.89(9)
C11 Ta1 C9 55.81(9)
C8 Ta1 C9 33.49(6)
C8A Ta1 C9 26.6
C10 Ta1 C9 33.41(6)
O1 Ta1 C9A 86.21(19)
O2 Ta1 C9A 83.35(17)
O4 Ta1 C9A 132.00(16)
N1 Ta1 C9A 153.06(18)
O6 Ta1 C9A 114.87(17)
C12 Ta1 C9A 57.90(9)
C11 Ta1 C9A 51.96(9)
C8 Ta1 C9A 40.08(7)
C8A Ta1 C9A 33.17(6)
C10 Ta1 C9A 25.9
C9 Ta1 C9A 8.3
C6 N1 C2 121.9(6)
C6 N1 Ta1 119.1(5)
C2 N1 Ta1 119.0(4)
C1 O2 Ta1 123.2(4)
C7 O4 Ta1 123.3(4)
O3 C1 O2 125.1(7)
O3 C1 C2 121.7(7)
O2 C1 C2 113.1(6)
N1 C2 C3 120.3(7)
N1 C2 C1 110.9(6)
C3 C2 C1 128.6(7)
C4 C3 C2 118.5(8)
C3 C4 C5 121.6(7)
C4 C5 C6 117.8(7)
N1 C6 C5 119.9(7)
N1 C6 C7 111.6(5)
C5 C6 C7 128.5(6)
O5 C7 O4 124.8(7)
O5 C7 C6 122.2(6)
O4 C7 C6 112.9(6)
C9 C8 C12 108.0
C9 C8 C13 126.0
C12 C8 C13 126.0
C9 C8 Ta1 74.15(12)
C12 C8 Ta1 72.07(12)
C13 C8 Ta1 119.62(11)
C8 C9 C10 108.0
C8 C9 C14 126.0
C10 C9 C14 126.0
C8 C9 Ta1 72.36(12)
C10 C9 Ta1 72.84(12)
C14 C9 Ta1 120.58(12)
C11 C10 C9 108.0
C11 C10 C15 126.0
C9 C10 C15 126.0
C11 C10 Ta1 71.97(12)
C9 C10 Ta1 73.74(12)
C15 C10 Ta1 120.10(12)
C12 C11 C10 108.0
C12 C11 C16 126.0
C10 C11 C16 126.0
C12 C11 Ta1 72.73(12)
C10 C11 Ta1 74.33(12)
C16 C11 Ta1 118.83(12)
C11 C12 C8 108.0
C11 C12 C17 126.0
C8 C12 C17 126.0
C11 C12 Ta1 73.29(12)
C8 C12 Ta1 74.09(12)
C17 C12 Ta1 118.54(12)
C9A C8A C12A 108.0
C9A C8A C13A 126.0
C12A C8A C13A 126.0
C9A C8A Ta1 74.60(12)
C12A C8A Ta1 75.17(12)
C13A C8A Ta1 116.34(11)
C8A C9A C10A 108.0
C8A C9A C14A 126.0
C10A C9A C14A 126.0
C8A C9A Ta1 72.23(12)
C10A C9A Ta1 76.14(12)
C14A C9A Ta1 117.61(12)
C11A C10A C9A 108.0
C11A C10A C15A 126.0
C9A C10A C15A 126.0
C11A C10A Ta1 74.27(12)
C9A C10A Ta1 71.33(12)
C15A C10A Ta1 120.19(11)
C10A C11A C12A 108.0
C10A C11A C16A 126.0
C12A C11A C16A 126.0
C10A C11A Ta1 73.63(12)
C12A C11A Ta1 71.61(12)
C16A C11A Ta1 120.54(11)
C8A C12A C11A 108.0
C8A C12A C17A 126.0
C11A C12A C17A 126.0
C8A C12A Ta1 71.76(12)
C11A C12A Ta1 76.00(12)
C17A C12A Ta1 118.17(12)
O7 S1 O8 117.9(4)
O7 S1 O6 113.3(3)
O8 S1 O6 113.0(3)
O7 S1 C18 104.5(5)
O8 S1 C18 104.6(5)
O6 S1 C18 101.4(4)
S1 O6 Ta1 153.2(3)
F1 C18 F2 107.7(10)
F1 C18 F3 109.1(9)
F2 C18 F3 106.6(8)
F1 C18 S1 111.9(7)
F2 C18 S1 111.2(8)
F3 C18 S1 110.1(8)

loop_
_geom_bond_atom_site_label_1
_geom_bond_atom_site_label_2
_geom_bond_distance
Ta1 O1 1.897(5)
Ta1 O2 2.027(5)
Ta1 O4 2.056(5)
Ta1 N1 2.170(5)
Ta1 O6 2.170(5)
Ta1 C12 2.430(4)
Ta1 C11 2.438(4)
Ta1 C8 2.457(4)
Ta1 C8A 2.468(3)
Ta1 C10 2.468(4)
Ta1 C9 2.480(3)
Ta1 C9A 2.499(3)
N1 C6 1.340(8)
N1 C2 1.343(9)
O2 C1 1.332(9)
O3 C1 1.211(10)
O4 C7 1.317(8)
O5 C7 1.206(8)
C1 C2 1.498(10)
C2 C3 1.377(10)
C3 C4 1.364(11)
C4 C5 1.383(12)
C5 C6 1.393(9)
C6 C7 1.496(10)
C8 C9 1.4225(19)
C8 C12 1.422(2)
C8 C13 1.512(2)
C9 C10 1.4225(19)
C9 C14 1.512(2)
C10 C11 1.422(2)
C10 C15 1.512(2)
C11 C12 1.4225(19)
C11 C16 1.512(2)
C12 C17 1.512(2)
C8A C9A 1.4181(19)
C8A C12A 1.418(2)
C8A C13A 1.507(2)
C9A C10A 1.4181(19)
C9A C14A 1.507(2)
C10A C11A 1.4181(19)
C10A C15A 1.507(2)
C11A C12A 1.4181(19)
C11A C16A 1.507(2)
C12A C17A 1.507(2)
S1 O7 1.422(6)
S1 O8 1.417(6)
S1 O6 1.483(5)
S1 C18 1.804(11)
C18 F1 1.300(11)
C18 F2 1.319(12)
C18 F3 1.329(10)
